data_4308492
loop_
_publ_author_name
'Mathieu Roger'
'Th\'er\`ese Arliguie'
'Pierre Thu\'ery'
'Marc Fourmigu\'e'
'Michel Ephritikhine'

_publ_contact_author_address
;
      CEA/Saclay, SCM (CNRS URA 331)
      B\^at. 125
      91191 Gif-sur-Yvette
      France
;
_publ_contact_author_email arliguie@drecam.cea.fr
_publ_contact_author_fax '33 (0) 1 69 08 66 40'
_publ_contact_author_name 'T. Arliguie'
_publ_contact_author_phone '33 (0) 1 69 08 60 42'
_publ_section_title
;
Tris(dithiolene) Complexes of Neodymium and Cerium: Mononuclear Species,
Chains, and Honeycomb Networks
;
_journal_name_full 'Inorganic Chemistry'
_journal_page_first 584
_journal_page_last 593
_journal_paper_doi 10.1021/ic049055i
_journal_volume 44
_journal_year 2005
_chemical_formula_sum 'C93 H129 N9 Na3 Nd O18 S12'
_chemical_formula_weight 2258.98
_space_group_IT_number 4
_symmetry_cell_setting monoclinic
_symmetry_space_group_name_Hall 'P 2yb'
_symmetry_space_group_name_H-M 'P 1 21 1'
_atom_sites_solution_hydrogens geom
_atom_sites_solution_primary direct
_atom_sites_solution_secondary difmap
_audit_creation_method SHELXL-97
_cell_angle_alpha 90.00
_cell_angle_beta 110.288(4)
_cell_angle_gamma 90.00
_cell_formula_units_Z 2
_cell_length_a 13.8785(13)
_cell_length_b 24.3573(13)
_cell_length_c 16.9363(17)
_cell_measurement_reflns_used 36715
_cell_measurement_temperature 100(2)
_cell_measurement_theta_max 25.68
_cell_measurement_theta_min 2.82
_cell_volume 5370.0(8)
_computing_cell_refinement 'DENZO-SMN (Otwinowski & Minor, 1997)'
_computing_data_collection 'Kappa-CCD software (Nonius B.V., 1998)'
_computing_data_reduction 'DENZO-SMN (Otwinowski & Minor, 1997)'
_computing_molecular_graphics 'SHELXTL (Sheldrick, 1999)'
_computing_publication_material 'SHELXTL (Sheldrick, 1999)'
_computing_structure_refinement 'SHELXL-97 (Sheldrick, 1997)'
_computing_structure_solution 'SHELXS-97 (Sheldrick, 1997)'
_diffrn_ambient_temperature 100(2)
_diffrn_measured_fraction_theta_full 0.984
_diffrn_measured_fraction_theta_max 0.984
_diffrn_measurement_device_type 'Nonius Kappa-CCD'
_diffrn_measurement_method '\f scans'
_diffrn_radiation_monochromator graphite
_diffrn_radiation_source 'fine-focus sealed tube'
_diffrn_radiation_type MoK\a
_diffrn_radiation_wavelength 0.71073
_diffrn_reflns_av_R_equivalents 0.1074
_diffrn_reflns_av_sigmaI/netI 0.1563
_diffrn_reflns_limit_h_max 16
_diffrn_reflns_limit_h_min -16
_diffrn_reflns_limit_k_max 28
_diffrn_reflns_limit_k_min -28
_diffrn_reflns_limit_l_max 20
_diffrn_reflns_limit_l_min -20
_diffrn_reflns_number 36715
_diffrn_reflns_theta_full 25.68
_diffrn_reflns_theta_max 25.68
_diffrn_reflns_theta_min 2.82
_diffrn_standards_decay_% 0
_diffrn_standards_interval_time 0
_exptl_absorpt_coefficient_mu 0.795
_exptl_absorpt_correction_T_max 0.938
_exptl_absorpt_correction_T_min 0.692
_exptl_absorpt_correction_type refdelf
_exptl_absorpt_process_details 'program DELABS from PLATON (Spek, 2000)'
_exptl_crystal_colour 'translucent dark orange'
_exptl_crystal_density_diffrn 1.397
_exptl_crystal_density_meas ?
_exptl_crystal_description platelet
_exptl_crystal_F_000 2358
_exptl_crystal_size_max 0.45
_exptl_crystal_size_mid 0.45
_exptl_crystal_size_min 0.08
_refine_diff_density_max 0.755
_refine_diff_density_min -1.010
_refine_diff_density_rms 0.093
_refine_ls_abs_structure_details 'Flack H D (1983), Acta Cryst. A39, 876-881'
_refine_ls_abs_structure_Flack -0.018(12)
_refine_ls_extinction_method none
_refine_ls_goodness_of_fit_ref 0.973
_refine_ls_hydrogen_treatment constr
_refine_ls_matrix_type full
_refine_ls_number_parameters 1221
_refine_ls_number_reflns 19752
_refine_ls_number_restraints 132
_refine_ls_restrained_S_all 0.975
_refine_ls_R_factor_all 0.1283
_refine_ls_R_factor_gt 0.0687
_refine_ls_shift/su_max 0.001
_refine_ls_shift/su_mean 0.000
_refine_ls_structure_factor_coef Fsqd
_refine_ls_weighting_details 'calc w=1/[\s^2^(Fo^2^)+(0.0627P)^2^] where P=(Fo^2^+2Fc^2^)/3'
_refine_ls_weighting_scheme calc
_refine_ls_wR_factor_gt 0.1422
_refine_ls_wR_factor_ref 0.1703
_reflns_number_gt 12156
_reflns_number_total 19752
_reflns_threshold_expression >2sigma(I)
_cod_data_source_file ic049055isi20041215_120324_2.cif
_cod_data_source_block 1.3py
_cod_original_sg_symbol_H-M 'P 21'
_cod_database_code 4308492

loop_
_symmetry_equiv_pos_as_xyz
'x, y, z'
'-x, y+1/2, -z'

loop_
_atom_site_label
_atom_site_type_symbol
_atom_site_fract_x
_atom_site_fract_y
_atom_site_fract_z
_atom_site_U_iso_or_equiv
_atom_site_adp_type
_atom_site_occupancy
_atom_site_symmetry_multiplicity
_atom_site_calc_flag
_atom_site_refinement_flags
_atom_site_disorder_assembly
_atom_site_disorder_group
Nd Nd 0.35047(4) 0.605232(18) 0.72676(3) 0.03692(12) Uani 1 1 d . . .
Na1 Na 0.8302(3) 0.78511(15) 0.4319(2) 0.0454(9) Uani 1 1 d . . .
Na2 Na 0.7592(3) 0.83293(15) 0.8712(3) 0.0468(9) Uani 1 1 d . . .
Na3 Na 0.5836(3) 0.46057(18) 0.4063(3) 0.0525(11) Uani 1 1 d . . .
S1A S 0.54640(19) 0.61606(9) 0.71359(17) 0.0435(6) Uani 1 1 d . . .
S2A S 0.45276(19) 0.50171(10) 0.76960(17) 0.0426(6) Uani 1 1 d . . .
S3A S 0.6538(3) 0.45939(13) 0.8486(3) 0.0684(10) Uani 1 1 d U . .
S4A S 0.7541(2) 0.57974(11) 0.8007(2) 0.0552(7) Uani 1 1 d . . .
C1A C 0.6199(8) 0.5635(4) 0.7731(7) 0.044(2) Uani 1 1 d . . .
C2A C 0.5833(7) 0.5162(4) 0.7943(7) 0.045(2) Uani 1 1 d . . .
C3A C 0.7812(10) 0.4703(5) 0.8468(10) 0.091(4) Uani 1 1 d DU . .
H3A1 H 0.8279 0.4443 0.8843 0.109 Uiso 1 1 calc R . .
H3A2 H 0.7813 0.4638 0.7903 0.109 Uiso 1 1 calc R . .
C4A C 0.8181(10) 0.5278(5) 0.8733(9) 0.081(4) Uani 1 1 d DU . .
H4A1 H 0.8909 0.5296 0.8821 0.097 Uiso 1 1 calc R . .
H4A2 H 0.8099 0.5354 0.9268 0.097 Uiso 1 1 calc R . .
S1B S 0.4395(2) 0.60666(14) 0.90719(15) 0.0582(7) Uani 1 1 d . . .
S2B S 0.2907(2) 0.70526(10) 0.78647(19) 0.0489(7) Uani 1 1 d . . .
S3B S 0.3389(3) 0.77662(13) 0.9328(2) 0.0695(9) Uani 1 1 d . . .
S4B S 0.4868(3) 0.67186(14) 1.0555(2) 0.0676(9) Uani 1 1 d . . .
C1B C 0.4173(9) 0.6684(4) 0.9457(6) 0.052(3) Uani 1 1 d . . .
C2B C 0.3581(8) 0.7112(4) 0.8978(7) 0.050(3) Uani 1 1 d . . .
C3B C 0.4356(10) 0.7790(5) 1.0411(8) 0.070(3) Uani 1 1 d . . .
H3B1 H 0.5027 0.7850 1.0367 0.084 Uiso 1 1 calc R . .
H3B2 H 0.4206 0.8106 1.0698 0.084 Uiso 1 1 calc R . .
C4B C 0.4417(11) 0.7307(5) 1.0934(9) 0.078(4) Uani 1 1 d . . .
H4B1 H 0.3741 0.7230 1.0956 0.094 Uiso 1 1 calc R . .
H4B2 H 0.4873 0.7384 1.1502 0.094 Uiso 1 1 calc R . .
S1C S 0.2049(2) 0.55309(10) 0.58259(17) 0.0428(6) Uani 1 1 d . . .
S2C S 0.3000(2) 0.67934(9) 0.58786(17) 0.0438(6) Uani 1 1 d . . .
S3C S 0.2174(2) 0.68476(11) 0.40599(18) 0.0527(7) Uani 1 1 d . . .
S4C S 0.1265(2) 0.55271(10) 0.40232(17) 0.0464(6) Uani 1 1 d . . .
C1C C 0.1964(8) 0.5917(3) 0.4927(6) 0.042(2) Uani 1 1 d . . .
C2C C 0.2317(7) 0.6437(3) 0.4944(7) 0.043(3) Uani 1 1 d . . .
C3C C 0.1084(9) 0.6546(4) 0.3251(8) 0.059(3) Uani 1 1 d . . .
H3C1 H 0.0476 0.6592 0.3403 0.071 Uiso 1 1 calc R . .
H3C2 H 0.0968 0.6739 0.2725 0.071 Uiso 1 1 calc R . .
C4C C 0.1238(9) 0.5940(4) 0.3125(7) 0.054(3) Uani 1 1 d . . .
H4C1 H 0.1879 0.5891 0.3024 0.065 Uiso 1 1 calc R . .
H4C2 H 0.0686 0.5812 0.2630 0.065 Uiso 1 1 calc R . .
N1 N 0.2189(6) 0.5451(3) 0.7727(5) 0.0399(18) Uani 1 1 d . . .
N2 N 0.6944(7) 0.7380(3) 0.4688(6) 0.050(2) Uani 1 1 d . . .
N3 N 0.9617(6) 0.8234(3) 0.3774(5) 0.047(2) Uani 1 1 d . . .
N4 N 0.8756(6) 0.7730(3) 0.8273(5) 0.0426(19) Uani 1 1 d . . .
N5 N 0.6795(7) 0.8962(3) 0.9463(5) 0.049(2) Uani 1 1 d . . .
N6 N 0.7440(6) 0.5049(3) 0.4716(6) 0.051(2) Uani 1 1 d . . .
O1 O 0.9248(6) 0.6960(3) 0.4538(5) 0.054(2) Uani 1 1 d . . .
O2 O 0.8321(6) 0.6775(3) 0.2791(6) 0.070(2) Uani 1 1 d . . .
O3 O 0.7045(7) 0.7753(3) 0.2511(5) 0.069(2) Uani 1 1 d . . .
O4 O 0.6868(7) 0.8551(3) 0.3724(6) 0.069(2) Uani 1 1 d U . .
O5 O 0.8563(6) 0.8700(3) 0.5171(5) 0.0528(18) Uani 1 1 d . . .
O6 O 0.9680(5) 0.7757(3) 0.5739(4) 0.0486(17) Uani 1 1 d . . .
O7 O 0.6500(6) 0.7482(3) 0.8631(5) 0.050(2) Uani 1 1 d . . .
O8 O 0.5986(5) 0.8256(3) 0.7375(4) 0.0470(17) Uani 1 1 d . . .
O9 O 0.7481(5) 0.9018(3) 0.7358(4) 0.0467(17) Uani 1 1 d . . .
O10 O 0.8897(6) 0.9255(3) 0.8926(5) 0.0546(19) Uani 1 1 d . . .
O11 O 0.9417(6) 0.8447(3) 1.0170(4) 0.0544(18) Uani 1 1 d . . .
O12 O 0.8027(6) 0.7570(3) 1.0138(5) 0.059(2) Uani 1 1 d . . .
O13 O 0.6414(6) 0.3775(3) 0.5237(5) 0.059(2) Uani 1 1 d . . .
O14 O 0.6579(6) 0.3638(3) 0.3725(5) 0.052(2) Uani 1 1 d . . .
O15 O 0.6154(6) 0.4469(3) 0.2572(5) 0.057(2) Uani 1 1 d . . .
O16 O 0.5019(7) 0.5362(3) 0.2753(5) 0.067(2) Uani 1 1 d . . .
O17 O 0.4804(6) 0.5484(3) 0.4308(5) 0.0522(18) Uani 1 1 d . . .
O18 O 0.5083(6) 0.4592(3) 0.5327(5) 0.061(2) Uani 1 1 d . . .
C1 C 0.1465(8) 0.5727(4) 0.7922(7) 0.054(3) Uani 1 1 d . . .
H1 H 0.1523 0.6107 0.7962 0.064 Uiso 1 1 calc R . .
C2 C 0.0648(8) 0.5490(4) 0.8068(7) 0.055(3) Uani 1 1 d . . .
H2 H 0.0168 0.5706 0.8194 0.066 Uiso 1 1 calc R . .
C3 C 0.0549(9) 0.4924(4) 0.8024(7) 0.051(3) Uani 1 1 d . . .
H3 H 0.0000 0.4749 0.8113 0.062 Uiso 1 1 calc R . .
C4 C 0.1279(8) 0.4635(4) 0.7848(7) 0.055(3) Uani 1 1 d . . .
H4 H 0.1259 0.4254 0.7847 0.066 Uiso 1 1 calc R . .
C5 C 0.2064(7) 0.4905(4) 0.7666(7) 0.045(2) Uani 1 1 d . . .
H5 H 0.2519 0.4698 0.7495 0.054 Uiso 1 1 calc R . .
C6 C 0.8780(9) 0.6455(4) 0.4189(8) 0.059(3) Uani 1 1 d . . .
H6A H 0.8527 0.6267 0.4583 0.070 Uiso 1 1 calc R . .
H6B H 0.9277 0.6219 0.4070 0.070 Uiso 1 1 calc R . .
C7 C 0.7875(9) 0.6585(5) 0.3361(8) 0.068(4) Uani 1 1 d . . .
H7A H 0.7472 0.6257 0.3147 0.081 Uiso 1 1 calc R . .
H7B H 0.7430 0.6863 0.3460 0.081 Uiso 1 1 calc R . .
C8 C 0.7561(13) 0.6930(5) 0.2033(10) 0.093(5) Uani 1 1 d DU . .
H8A H 0.6909 0.6775 0.2012 0.112 Uiso 1 1 calc R . .
H8B H 0.7729 0.6777 0.1568 0.112 Uiso 1 1 calc R . .
C9 C 0.7448(12) 0.7542(5) 0.1925(9) 0.083(4) Uani 1 1 d DU . .
H9A H 0.8112 0.7707 0.2008 0.100 Uiso 1 1 calc R . .
H9B H 0.6993 0.7628 0.1359 0.100 Uiso 1 1 calc R . .
C10 C 0.6789(11) 0.8340(5) 0.2294(9) 0.081(4) Uani 1 1 d DU . .
H10A H 0.6355 0.8375 0.1708 0.097 Uiso 1 1 calc R . .
H10B H 0.7410 0.8552 0.2385 0.097 Uiso 1 1 calc R . .
C11 C 0.6239(12) 0.8541(6) 0.2851(9) 0.087(4) Uani 1 1 d DU . .
H11A H 0.5986 0.8909 0.2678 0.104 Uiso 1 1 calc R . .
H11B H 0.5650 0.8306 0.2781 0.104 Uiso 1 1 calc R . .
C12 C 0.7170(9) 0.9078(4) 0.4043(8) 0.064(3) Uani 1 1 d . . .
H12A H 0.6575 0.9315 0.3916 0.077 Uiso 1 1 calc R . .
H12B H 0.7636 0.9234 0.3788 0.077 Uiso 1 1 calc R . .
C13 C 0.7696(8) 0.9033(4) 0.4978(7) 0.056(3) Uani 1 1 d . . .
H13A H 0.7897 0.9396 0.5214 0.068 Uiso 1 1 calc R . .
H13B H 0.7224 0.8881 0.5228 0.068 Uiso 1 1 calc R . .
C14 C 0.9106(9) 0.8638(5) 0.6028(7) 0.060(3) Uani 1 1 d . . .
H14A H 0.8676 0.8471 0.6307 0.072 Uiso 1 1 calc R . .
H14B H 0.9343 0.8992 0.6287 0.072 Uiso 1 1 calc R . .
C15 C 0.9987(10) 0.8279(4) 0.6090(8) 0.054(3) Uani 1 1 d . . .
H15A H 1.0402 0.8452 0.5802 0.065 Uiso 1 1 calc R . .
H15B H 1.0412 0.8238 0.6677 0.065 Uiso 1 1 calc R . .
C16 C 1.0490(8) 0.7413(4) 0.5681(7) 0.051(3) Uani 1 1 d . . .
H16A H 1.1011 0.7366 0.6233 0.061 Uiso 1 1 calc R . .
H16B H 1.0808 0.7579 0.5312 0.061 Uiso 1 1 calc R . .
C17 C 1.0048(9) 0.6879(4) 0.5345(7) 0.051(3) Uani 1 1 d . . .
H17A H 1.0578 0.6642 0.5281 0.062 Uiso 1 1 calc R . .
H17B H 0.9766 0.6704 0.5731 0.062 Uiso 1 1 calc R . .
C18 C 0.7208(9) 0.7075(4) 0.5366(7) 0.048(3) Uani 1 1 d . . .
H18 H 0.7907 0.7024 0.5653 0.057 Uiso 1 1 calc R . .
C19 C 0.6522(8) 0.6819(4) 0.5698(7) 0.049(3) Uani 1 1 d . . .
H19 H 0.6753 0.6598 0.6175 0.058 Uiso 1 1 calc R . .
C20 C 0.5486(8) 0.6914(4) 0.5277(7) 0.048(3) Uani 1 1 d . . .
H20 H 0.4996 0.6776 0.5484 0.058 Uiso 1 1 calc R . .
C21 C 0.5193(9) 0.7219(4) 0.4540(7) 0.053(3) Uani 1 1 d . . .
H21 H 0.4500 0.7263 0.4227 0.064 Uiso 1 1 calc R . .
C22 C 0.5917(11) 0.7454(5) 0.4272(9) 0.067(4) Uani 1 1 d . . .
H22 H 0.5705 0.7672 0.3791 0.080 Uiso 1 1 calc R . .
C23 C 1.0046(8) 0.7910(4) 0.3364(6) 0.045(2) Uani 1 1 d . . .
H23 H 0.9818 0.7548 0.3280 0.054 Uiso 1 1 calc R . .
C24 C 1.0790(8) 0.8058(4) 0.3056(7) 0.051(3) Uani 1 1 d . . .
H24 H 1.1039 0.7809 0.2756 0.061 Uiso 1 1 calc R . .
C25 C 1.1170(8) 0.8587(4) 0.3198(7) 0.053(3) Uani 1 1 d . . .
H25 H 1.1692 0.8702 0.3010 0.063 Uiso 1 1 calc R . .
C26 C 1.0751(8) 0.8941(4) 0.3627(6) 0.044(2) Uani 1 1 d . . .
H26 H 1.0990 0.9300 0.3738 0.052 Uiso 1 1 calc R . .
C27 C 0.9971(9) 0.8755(5) 0.3890(7) 0.048(3) Uani 1 1 d . . .
H27 H 0.9676 0.9000 0.4161 0.058 Uiso 1 1 calc R . .
C28 C 0.5444(8) 0.7524(4) 0.8061(7) 0.052(3) Uani 1 1 d . . .
H28A H 0.5059 0.7766 0.8298 0.062 Uiso 1 1 calc R . .
H28B H 0.5121 0.7165 0.7979 0.062 Uiso 1 1 calc R . .
C29 C 0.5439(8) 0.7749(4) 0.7230(7) 0.054(3) Uani 1 1 d . . .
H29A H 0.5763 0.7490 0.6966 0.064 Uiso 1 1 calc R . .
H29B H 0.4738 0.7808 0.6856 0.064 Uiso 1 1 calc R . .
C30 C 0.6055(8) 0.8484(5) 0.6629(7) 0.055(3) Uani 1 1 d . . .
H30A H 0.5381 0.8488 0.6194 0.067 Uiso 1 1 calc R . .
H30B H 0.6506 0.8261 0.6433 0.067 Uiso 1 1 calc R . .
C31 C 0.6458(8) 0.9043(4) 0.6796(7) 0.054(3) Uani 1 1 d . . .
H31A H 0.6434 0.9217 0.6274 0.065 Uiso 1 1 calc R . .
H31B H 0.6044 0.9258 0.7040 0.065 Uiso 1 1 calc R . .
C32 C 0.7911(9) 0.9545(4) 0.7534(8) 0.063(3) Uani 1 1 d . . .
H32A H 0.7489 0.9777 0.7748 0.076 Uiso 1 1 calc R . .
H32B H 0.7956 0.9711 0.7028 0.076 Uiso 1 1 calc R . .
C33 C 0.8973(9) 0.9482(4) 0.8190(7) 0.056(3) Uani 1 1 d . . .
H33A H 0.9387 0.9245 0.7974 0.067 Uiso 1 1 calc R . .
H33B H 0.9306 0.9838 0.8314 0.067 Uiso 1 1 calc R . .
C34 C 0.9843(9) 0.9262(5) 0.9619(8) 0.063(3) Uani 1 1 d . . .
H34A H 1.0081 0.9638 0.9746 0.075 Uiso 1 1 calc R . .
H34B H 1.0361 0.9058 0.9478 0.075 Uiso 1 1 calc R . .
C35 C 0.9683(9) 0.9013(5) 1.0356(8) 0.060(3) Uani 1 1 d . . .
H35A H 1.0305 0.9042 1.0846 0.072 Uiso 1 1 calc R . .
H35B H 0.9135 0.9202 1.0478 0.072 Uiso 1 1 calc R . .
C36 C 0.9355(10) 0.8166(5) 1.0869(7) 0.065(3) Uani 1 1 d . . .
H36A H 0.8832 0.8331 1.1052 0.078 Uiso 1 1 calc R . .
H36B H 1.0007 0.8187 1.1330 0.078 Uiso 1 1 calc R . .
C37 C 0.9088(10) 0.7576(6) 1.0629(9) 0.075(4) Uani 1 1 d . . .
H37A H 0.9492 0.7437 1.0306 0.090 Uiso 1 1 calc R . .
H37B H 0.9222 0.7350 1.1128 0.090 Uiso 1 1 calc R . .
C38 C 0.7717(10) 0.7033(5) 0.9762(8) 0.065(3) Uani 1 1 d . . .
H38A H 0.7821 0.6756 1.0195 0.078 Uiso 1 1 calc R . .
H38B H 0.8111 0.6932 0.9410 0.078 Uiso 1 1 calc R . .
C39 C 0.6587(10) 0.7083(4) 0.9239(7) 0.060(3) Uani 1 1 d . . .
H39A H 0.6325 0.6734 0.8974 0.072 Uiso 1 1 calc R . .
H39B H 0.6197 0.7188 0.9592 0.072 Uiso 1 1 calc R . .
C40 C 0.8432(8) 0.7280(4) 0.7841(7) 0.049(3) Uani 1 1 d . . .
H40 H 0.7761 0.7168 0.7746 0.058 Uiso 1 1 calc R . .
C41 C 0.9032(9) 0.6963(4) 0.7517(7) 0.053(3) Uani 1 1 d . . .
H41 H 0.8774 0.6645 0.7212 0.063 Uiso 1 1 calc R . .
C42 C 1.0042(10) 0.7134(4) 0.7662(7) 0.054(3) Uani 1 1 d . . .
H42 H 1.0464 0.6940 0.7438 0.064 Uiso 1 1 calc R . .
C43 C 1.0391(9) 0.7593(4) 0.8139(7) 0.056(3) Uani 1 1 d . . .
H43 H 1.1064 0.7712 0.8265 0.067 Uiso 1 1 calc R . .
C44 C 0.9717(8) 0.7874(4) 0.8428(7) 0.050(3) Uani 1 1 d . . .
H44 H 0.9958 0.8186 0.8753 0.060 Uiso 1 1 calc R . .
C45 C 0.6046(8) 0.8764(4) 0.9698(6) 0.048(3) Uani 1 1 d . . .
H45 H 0.5827 0.8406 0.9548 0.058 Uiso 1 1 calc R . .
C46 C 0.5576(9) 0.9064(4) 1.0152(8) 0.059(3) Uani 1 1 d . . .
H46 H 0.5088 0.8899 1.0337 0.070 Uiso 1 1 calc R . .
C47 C 0.5834(8) 0.9613(4) 1.0333(6) 0.050(3) Uani 1 1 d . . .
H47 H 0.5507 0.9828 1.0617 0.060 Uiso 1 1 calc R . .
C48 C 0.6586(8) 0.9821(4) 1.0076(7) 0.051(3) Uani 1 1 d . . .
H48 H 0.6796 1.0184 1.0190 0.061 Uiso 1 1 calc R . .
C49 C 0.7024(8) 0.9491(4) 0.9650(7) 0.050(3) Uani 1 1 d . . .
H49 H 0.7527 0.9645 0.9472 0.060 Uiso 1 1 calc R . .
C50 C 0.6687(8) 0.3253(4) 0.5008(7) 0.054(3) Uani 1 1 d . . .
H50A H 0.6075 0.3034 0.4749 0.065 Uiso 1 1 calc R . .
H50B H 0.7125 0.3061 0.5505 0.065 Uiso 1 1 calc R . .
C51 C 0.7233(8) 0.3333(4) 0.4414(7) 0.047(3) Uani 1 1 d . . .
H51A H 0.7869 0.3531 0.4683 0.056 Uiso 1 1 calc R . .
H51B H 0.7395 0.2981 0.4223 0.056 Uiso 1 1 calc R . .
C52 C 0.6941(10) 0.3609(5) 0.3020(9) 0.069(4) Uani 1 1 d . . .
H52A H 0.6978 0.3231 0.2857 0.083 Uiso 1 1 calc R . .
H52B H 0.7618 0.3772 0.3168 0.083 Uiso 1 1 calc R . .
C53 C 0.6171(10) 0.3927(5) 0.2308(7) 0.058(3) Uani 1 1 d . . .
H53A H 0.6369 0.3916 0.1812 0.070 Uiso 1 1 calc R . .
H53B H 0.5494 0.3764 0.2167 0.070 Uiso 1 1 calc R . .
C54 C 0.5584(10) 0.4804(5) 0.1877(7) 0.066(3) Uani 1 1 d . . .
H54A H 0.4884 0.4671 0.1637 0.080 Uiso 1 1 calc R . .
H54B H 0.5893 0.4792 0.1444 0.080 Uiso 1 1 calc R . .
C55 C 0.5586(10) 0.5385(5) 0.2186(7) 0.064(3) Uani 1 1 d . . .
H55A H 0.6283 0.5511 0.2476 0.077 Uiso 1 1 calc R . .
H55B H 0.5257 0.5631 0.1720 0.077 Uiso 1 1 calc R . .
C56 C 0.4937(11) 0.5902(4) 0.3107(8) 0.068(4) Uani 1 1 d . . .
H56A H 0.5611 0.6032 0.3454 0.082 Uiso 1 1 calc R . .
H56B H 0.4640 0.6165 0.2658 0.082 Uiso 1 1 calc R . .
C57 C 0.4283(10) 0.5842(5) 0.3610(8) 0.070(3) Uani 1 1 d . . .
H57A H 0.4159 0.6197 0.3815 0.084 Uiso 1 1 calc R . .
H57B H 0.3627 0.5684 0.3273 0.084 Uiso 1 1 calc R . .
C58 C 0.4224(8) 0.5432(4) 0.4849(6) 0.051(3) Uani 1 1 d D . .
H58A H 0.3581 0.5244 0.4561 0.062 Uiso 1 1 calc R . .
H58B H 0.4069 0.5792 0.5020 0.062 Uiso 1 1 calc R . .
C59 C 0.4853(9) 0.5109(4) 0.5605(6) 0.059(3) Uani 1 1 d D . .
H59A H 0.5484 0.5304 0.5904 0.071 Uiso 1 1 calc R . .
H59B H 0.4474 0.5058 0.5984 0.071 Uiso 1 1 calc R . .
C60 C 0.5677(12) 0.4271(4) 0.6054(8) 0.076(4) Uani 1 1 d D . .
H60A H 0.5321 0.4251 0.6455 0.091 Uiso 1 1 calc R . .
H60B H 0.6342 0.4441 0.6329 0.091 Uiso 1 1 calc R . .
C61 C 0.5809(10) 0.3711(4) 0.5754(7) 0.062(3) Uani 1 1 d D . .
H61A H 0.6152 0.3472 0.6227 0.075 Uiso 1 1 calc R . .
H61B H 0.5147 0.3552 0.5436 0.075 Uiso 1 1 calc R . .
C62 C 0.7598(9) 0.5323(4) 0.5441(8) 0.059(3) Uani 1 1 d . . .
H62 H 0.7030 0.5409 0.5589 0.070 Uiso 1 1 calc R . .
C63 C 0.8563(8) 0.5486(4) 0.5982(8) 0.057(3) Uani 1 1 d . . .
H63 H 0.8630 0.5666 0.6482 0.069 Uiso 1 1 calc R . .
C64 C 0.9427(8) 0.5378(4) 0.5768(7) 0.051(3) Uani 1 1 d . . .
H64 H 1.0080 0.5486 0.6114 0.062 Uiso 1 1 calc R . .
C65 C 0.9269(9) 0.5096(5) 0.4999(8) 0.056(3) Uani 1 1 d . . .
H65 H 0.9817 0.5018 0.4820 0.068 Uiso 1 1 calc R . .
C66 C 0.8285(9) 0.4940(4) 0.4524(8) 0.058(3) Uani 1 1 d . . .
H66 H 0.8196 0.4745 0.4032 0.070 Uiso 1 1 calc R . .
N7 N 1.1026(11) 0.5797(4) 1.0865(8) 0.079(3) Uani 1 1 d . . .
C67 C 1.1993(12) 0.5827(5) 1.0860(10) 0.079(4) Uani 1 1 d . . .
H67 H 1.2494 0.5616 1.1250 0.094 Uiso 1 1 calc R . .
C68 C 1.2291(10) 0.6153(5) 1.0312(8) 0.063(3) Uani 1 1 d . . .
H68 H 1.2971 0.6167 1.0339 0.076 Uiso 1 1 calc R . .
C69 C 1.1517(10) 0.6460(5) 0.9715(8) 0.064(3) Uani 1 1 d . . .
H69 H 1.1680 0.6680 0.9330 0.077 Uiso 1 1 calc R . .
C70 C 1.0546(10) 0.6436(5) 0.9701(7) 0.063(3) Uani 1 1 d . . .
H70 H 1.0031 0.6630 0.9296 0.075 Uiso 1 1 calc R . .
C71 C 1.0316(11) 0.6124(6) 1.0286(8) 0.077(4) Uani 1 1 d U . .
H71 H 0.9649 0.6133 1.0291 0.093 Uiso 1 1 calc R . .
N8 N 0.3367(8) 0.7764(5) 0.2511(7) 0.073(3) Uani 1 1 d . . .
C72 C 0.3132(10) 0.8191(5) 0.1983(8) 0.063(3) Uani 1 1 d . . .
H72 H 0.3516 0.8511 0.2146 0.076 Uiso 1 1 calc R . .
C73 C 0.2375(10) 0.8184(5) 0.1233(8) 0.072(4) Uani 1 1 d . . .
H73 H 0.2253 0.8490 0.0884 0.086 Uiso 1 1 calc R . .
C74 C 0.1788(10) 0.7730(6) 0.0986(9) 0.079(4) Uani 1 1 d . . .
H74 H 0.1253 0.7722 0.0470 0.095 Uiso 1 1 calc R . .
C75 C 0.1992(10) 0.7271(5) 0.1514(8) 0.060(3) Uani 1 1 d . . .
H75 H 0.1599 0.6953 0.1365 0.072 Uiso 1 1 calc R . .
C76 C 0.2783(12) 0.7308(6) 0.2249(9) 0.078(4) Uani 1 1 d . . .
H76 H 0.2939 0.7002 0.2598 0.094 Uiso 1 1 calc R . .
N9 N 0.7587(14) 0.4647(7) 0.0810(11) 0.089(5) Uani 1 1 d GU . .
C77 C 0.8340(14) 0.4596(7) 0.1602(12) 0.089(5) Uani 1 1 d GU . .
H77A H 0.8658 0.4254 0.1822 0.106 Uiso 1 1 d . . .
C78 C 0.8629(12) 0.5052(9) 0.2126(10) 0.079(5) Uani 1 1 d GU . .
H78A H 0.9142 0.5032 0.2691 0.095 Uiso 1 1 d . . .
C79 C 0.8167(16) 0.5557(7) 0.1859(13) 0.096(5) Uani 1 1 d GU . .
H79A H 0.8368 0.5885 0.2214 0.115 Uiso 1 1 d . . .
C80 C 0.7415(17) 0.5608(7) 0.1067(14) 0.107(6) Uani 1 1 d GU . .
H80A H 0.7110 0.5960 0.0867 0.129 Uiso 1 1 d . . .
C81 C 0.7125(14) 0.5153(9) 0.0543(10) 0.105(5) Uani 1 1 d GU . .
H81A H 0.6626 0.5182 -0.0002 0.125 Uiso 1 1 d . . .

loop_
_atom_site_aniso_label
_atom_site_aniso_U_11
_atom_site_aniso_U_22
_atom_site_aniso_U_33
_atom_site_aniso_U_23
_atom_site_aniso_U_13
_atom_site_aniso_U_12
Nd 0.0374(3) 0.0351(2) 0.0419(3) -0.0014(3) 0.0183(2) -0.0025(3)
Na1 0.047(2) 0.043(2) 0.048(2) 0.0074(17) 0.019(2) -0.0023(17)
Na2 0.041(2) 0.051(2) 0.049(3) -0.0114(18) 0.016(2) -0.0026(17)
Na3 0.039(3) 0.057(2) 0.062(3) -0.007(2) 0.019(2) -0.0055(19)
S1A 0.0426(13) 0.0406(16) 0.0514(15) 0.0076(11) 0.0215(12) -0.0001(10)
S2A 0.0392(14) 0.0412(13) 0.0474(16) 0.0057(11) 0.0148(13) -0.0052(10)
S3A 0.048(2) 0.0536(17) 0.090(3) 0.0265(17) 0.0071(18) 0.0018(14)
S4A 0.0385(15) 0.0594(15) 0.067(2) 0.0069(14) 0.0170(15) -0.0030(12)
C1A 0.044(6) 0.033(5) 0.051(7) 0.003(4) 0.011(5) -0.004(4)
C2A 0.037(6) 0.056(6) 0.048(6) 0.005(5) 0.023(5) 0.010(4)
C3A 0.072(7) 0.090(7) 0.103(9) 0.005(7) 0.020(7) 0.010(6)
C4A 0.054(6) 0.087(7) 0.094(8) 0.008(6) 0.016(6) -0.003(6)
S1B 0.0804(19) 0.0478(13) 0.0422(14) -0.0053(17) 0.0160(13) -0.0211(19)
S2B 0.0417(16) 0.0427(13) 0.068(2) -0.0120(12) 0.0257(15) -0.0069(11)
S3B 0.066(2) 0.0663(18) 0.089(3) -0.0310(17) 0.043(2) -0.0125(15)
S4B 0.078(2) 0.082(2) 0.0493(19) -0.0157(15) 0.0304(18) -0.0282(17)
C1B 0.073(8) 0.055(6) 0.035(6) -0.012(5) 0.030(6) -0.027(6)
C2B 0.041(6) 0.055(6) 0.067(8) -0.022(6) 0.035(6) -0.028(5)
C3B 0.086(10) 0.067(8) 0.057(8) -0.021(6) 0.026(7) -0.024(7)
C4B 0.077(10) 0.082(9) 0.082(10) 0.007(8) 0.036(9) -0.003(7)
S1C 0.0399(14) 0.0425(13) 0.0450(16) 0.0038(11) 0.0133(12) -0.0013(11)
S2C 0.0439(15) 0.0360(12) 0.0503(17) 0.0051(11) 0.0149(13) -0.0013(10)
S3C 0.0575(18) 0.0484(14) 0.0510(18) 0.0105(12) 0.0175(15) -0.0026(12)
S4C 0.0558(17) 0.0404(13) 0.0452(16) -0.0017(11) 0.0203(14) -0.0013(11)
C1C 0.051(6) 0.035(6) 0.047(6) 0.000(4) 0.025(5) 0.012(4)
C2C 0.033(5) 0.025(4) 0.077(8) 0.002(5) 0.026(5) 0.007(4)
C3C 0.057(7) 0.057(7) 0.061(8) 0.017(6) 0.019(6) -0.005(5)
C4C 0.056(6) 0.049(8) 0.056(7) -0.002(5) 0.018(5) 0.008(5)
N1 0.049(5) 0.038(4) 0.037(5) -0.002(3) 0.021(4) -0.005(4)
N2 0.043(5) 0.044(5) 0.068(7) 0.015(4) 0.025(5) 0.008(4)
N3 0.050(5) 0.042(5) 0.050(6) 0.005(4) 0.021(5) -0.007(4)
N4 0.043(5) 0.042(4) 0.042(5) -0.008(4) 0.012(4) -0.004(4)
N5 0.054(6) 0.044(5) 0.049(6) -0.003(4) 0.018(5) 0.003(4)
N6 0.037(5) 0.056(5) 0.063(6) -0.014(5) 0.022(5) -0.011(4)
O1 0.060(5) 0.044(4) 0.059(5) 0.004(4) 0.024(4) -0.006(3)
O2 0.060(6) 0.083(6) 0.073(6) -0.007(5) 0.031(5) -0.005(4)
O3 0.082(6) 0.073(5) 0.054(5) -0.011(4) 0.028(5) -0.008(5)
O4 0.074(4) 0.052(4) 0.064(4) 0.003(3) 0.002(3) 0.004(3)
O5 0.057(5) 0.055(4) 0.046(5) 0.006(3) 0.018(4) 0.011(3)
O6 0.031(4) 0.044(4) 0.066(5) -0.001(3) 0.011(4) 0.002(3)
O7 0.037(5) 0.055(4) 0.058(5) -0.007(4) 0.017(4) -0.009(3)
O8 0.044(4) 0.051(4) 0.048(4) -0.005(3) 0.019(4) -0.014(3)
O9 0.040(4) 0.047(4) 0.053(5) 0.009(3) 0.016(4) 0.000(3)
O10 0.053(5) 0.051(4) 0.064(5) -0.013(4) 0.026(4) -0.012(3)
O11 0.060(5) 0.059(4) 0.041(4) -0.012(3) 0.013(4) -0.010(3)
O12 0.059(5) 0.070(5) 0.050(5) -0.008(4) 0.021(4) -0.009(4)
O13 0.062(5) 0.063(5) 0.061(5) 0.009(4) 0.033(4) 0.012(4)
O14 0.042(4) 0.052(4) 0.057(5) 0.003(4) 0.010(4) 0.007(3)
O15 0.069(5) 0.052(4) 0.052(5) -0.004(4) 0.023(4) -0.004(4)
O16 0.081(6) 0.063(5) 0.063(6) 0.005(4) 0.032(5) 0.004(4)
O17 0.059(5) 0.044(4) 0.060(5) 0.006(3) 0.028(4) 0.006(3)
O18 0.075(6) 0.045(4) 0.065(5) 0.004(4) 0.025(5) 0.013(4)
C1 0.065(8) 0.037(5) 0.067(8) -0.010(5) 0.032(7) 0.002(5)
C2 0.050(7) 0.056(6) 0.071(8) -0.018(6) 0.034(6) -0.016(5)
C3 0.048(7) 0.052(6) 0.052(8) 0.008(5) 0.015(6) -0.009(5)
C4 0.051(7) 0.049(6) 0.066(8) 0.006(5) 0.021(6) 0.003(5)
C5 0.023(5) 0.050(6) 0.057(7) -0.003(5) 0.007(5) -0.002(4)
C6 0.058(8) 0.047(6) 0.075(9) -0.003(5) 0.028(7) -0.002(5)
C7 0.059(8) 0.074(8) 0.083(10) -0.025(7) 0.040(8) -0.028(6)
C8 0.100(8) 0.097(8) 0.080(8) -0.015(7) 0.027(7) 0.004(7)
C9 0.087(8) 0.096(8) 0.069(7) 0.010(6) 0.029(6) 0.001(6)
C10 0.086(8) 0.084(7) 0.066(7) 0.022(6) 0.016(6) 0.000(6)
C11 0.094(8) 0.077(7) 0.077(8) 0.011(6) 0.012(7) 0.010(6)
C12 0.066(8) 0.045(6) 0.075(9) 0.007(6) 0.016(7) 0.015(5)
C13 0.050(7) 0.056(6) 0.067(8) -0.001(6) 0.026(6) 0.023(5)
C14 0.070(8) 0.072(8) 0.047(7) -0.008(6) 0.030(7) 0.005(6)
C15 0.071(9) 0.041(6) 0.047(8) -0.002(5) 0.014(7) 0.001(5)
C16 0.044(6) 0.051(6) 0.058(8) 0.005(5) 0.020(6) 0.001(5)
C17 0.053(7) 0.044(6) 0.061(8) 0.008(5) 0.025(6) -0.001(5)
C18 0.049(7) 0.047(6) 0.050(7) -0.001(5) 0.021(6) -0.001(5)
C19 0.051(7) 0.051(6) 0.055(7) 0.007(5) 0.032(6) 0.002(5)
C20 0.051(7) 0.043(6) 0.055(7) -0.006(5) 0.022(6) -0.006(5)
C21 0.046(7) 0.043(6) 0.067(8) 0.011(5) 0.016(6) 0.005(5)
C22 0.077(10) 0.052(7) 0.083(11) 0.008(6) 0.043(9) 0.004(7)
C23 0.052(7) 0.050(6) 0.032(6) 0.005(4) 0.015(5) 0.002(5)
C24 0.053(7) 0.053(6) 0.049(7) 0.012(5) 0.022(6) 0.014(5)
C25 0.054(7) 0.050(6) 0.063(8) 0.010(5) 0.031(6) 0.002(5)
C26 0.047(6) 0.039(5) 0.043(6) 0.002(4) 0.013(5) -0.009(4)
C27 0.041(7) 0.062(7) 0.044(8) -0.004(6) 0.017(6) -0.004(5)
C28 0.049(7) 0.042(5) 0.075(8) -0.007(5) 0.034(6) -0.011(5)
C29 0.039(6) 0.066(7) 0.047(7) -0.021(6) 0.004(5) -0.013(5)
C30 0.037(6) 0.072(7) 0.054(7) 0.002(6) 0.012(6) -0.006(5)
C31 0.053(7) 0.064(7) 0.046(7) 0.010(5) 0.017(6) 0.001(5)
C32 0.066(8) 0.040(6) 0.076(9) 0.009(6) 0.015(7) -0.011(5)
C33 0.069(8) 0.056(6) 0.055(7) -0.010(5) 0.037(7) -0.013(5)
C34 0.046(7) 0.055(7) 0.076(9) -0.017(6) 0.007(7) -0.020(5)
C35 0.042(6) 0.068(7) 0.063(8) -0.024(6) 0.010(6) -0.001(5)
C36 0.060(8) 0.088(9) 0.049(8) -0.011(6) 0.019(6) -0.016(6)
C37 0.053(8) 0.099(10) 0.066(9) 0.013(7) 0.009(7) -0.013(7)
C38 0.069(9) 0.068(7) 0.054(8) 0.006(6) 0.018(7) -0.027(6)
C39 0.083(9) 0.050(6) 0.058(8) 0.011(5) 0.038(7) -0.011(6)
C40 0.038(6) 0.057(6) 0.055(7) 0.002(5) 0.023(6) 0.011(5)
C41 0.062(8) 0.060(7) 0.042(7) 0.004(5) 0.026(6) 0.008(5)
C42 0.067(9) 0.052(6) 0.048(7) 0.020(5) 0.028(7) 0.001(6)
C43 0.049(7) 0.059(7) 0.067(8) 0.009(6) 0.028(6) 0.004(5)
C44 0.045(7) 0.052(6) 0.059(7) 0.001(5) 0.025(6) 0.002(5)
C45 0.053(7) 0.049(6) 0.046(7) 0.002(5) 0.021(6) -0.002(5)
C46 0.057(8) 0.061(7) 0.071(8) -0.009(6) 0.039(7) -0.004(5)
C47 0.059(7) 0.051(6) 0.039(6) -0.002(5) 0.017(6) 0.014(5)
C48 0.054(7) 0.042(6) 0.062(7) -0.006(5) 0.028(6) 0.001(5)
C49 0.052(7) 0.052(6) 0.049(7) -0.001(5) 0.020(6) 0.004(5)
C50 0.040(6) 0.060(6) 0.054(7) 0.006(5) 0.006(6) 0.016(5)
C51 0.038(6) 0.036(5) 0.052(7) -0.001(5) -0.003(5) 0.002(4)
C52 0.058(8) 0.068(8) 0.091(11) -0.016(7) 0.039(8) -0.001(6)
C53 0.068(8) 0.068(8) 0.046(7) -0.013(6) 0.028(7) -0.004(6)
C54 0.075(9) 0.080(8) 0.046(7) 0.011(6) 0.024(7) 0.001(7)
C55 0.069(8) 0.077(8) 0.047(7) 0.015(6) 0.021(7) 0.003(6)
C56 0.106(10) 0.042(7) 0.056(7) 0.017(5) 0.027(8) 0.015(5)
C57 0.076(9) 0.063(7) 0.062(8) -0.001(6) 0.013(7) 0.010(6)
C58 0.043(6) 0.047(6) 0.069(8) -0.001(5) 0.027(6) -0.002(5)
C59 0.073(8) 0.061(7) 0.070(9) -0.008(6) 0.057(7) -0.007(6)
C60 0.116(12) 0.065(8) 0.052(8) 0.006(6) 0.036(8) 0.002(7)
C61 0.082(9) 0.065(7) 0.038(7) 0.011(5) 0.019(7) 0.001(6)
C62 0.056(8) 0.056(7) 0.075(9) 0.001(6) 0.037(7) -0.001(5)
C63 0.048(7) 0.051(6) 0.074(8) -0.012(6) 0.023(6) -0.018(5)
C64 0.050(7) 0.042(5) 0.068(8) 0.009(5) 0.027(6) -0.009(5)
C65 0.047(7) 0.071(7) 0.060(8) 0.013(6) 0.030(7) 0.004(6)
C66 0.061(8) 0.044(6) 0.080(9) -0.001(6) 0.037(7) -0.005(5)
N7 0.104(10) 0.043(5) 0.103(10) -0.008(6) 0.053(8) -0.016(6)
C67 0.087(11) 0.047(6) 0.094(11) -0.005(7) 0.022(9) 0.016(6)
C68 0.067(8) 0.056(8) 0.078(8) -0.010(6) 0.039(7) -0.005(6)
C69 0.076(9) 0.058(7) 0.062(8) -0.010(6) 0.030(7) -0.006(6)
C70 0.067(9) 0.081(8) 0.042(7) -0.013(6) 0.021(6) -0.006(6)
C71 0.084(7) 0.082(7) 0.080(7) -0.026(6) 0.046(6) -0.006(6)
N8 0.079(8) 0.077(7) 0.062(7) -0.003(6) 0.022(6) -0.001(6)
C72 0.085(10) 0.050(7) 0.053(8) -0.014(6) 0.023(7) 0.002(6)
C73 0.066(9) 0.074(8) 0.059(9) 0.002(7) 0.000(7) 0.010(7)
C74 0.058(9) 0.085(9) 0.079(10) -0.009(8) 0.004(8) -0.009(7)
C75 0.055(8) 0.066(8) 0.061(9) -0.006(6) 0.021(7) 0.000(6)
C76 0.085(11) 0.082(9) 0.077(11) 0.013(8) 0.040(9) 0.009(8)
N9 0.084(7) 0.104(7) 0.098(7) -0.012(6) 0.056(6) 0.005(6)
C77 0.078(7) 0.105(7) 0.104(7) -0.017(6) 0.057(6) 0.000(6)
C78 0.065(7) 0.094(7) 0.099(7) -0.020(6) 0.055(6) -0.012(6)
C79 0.085(7) 0.109(8) 0.102(8) -0.010(6) 0.045(6) -0.014(6)
C80 0.107(8) 0.112(8) 0.108(8) -0.007(6) 0.044(6) -0.009(6)
C81 0.105(8) 0.110(8) 0.107(8) -0.012(6) 0.047(6) -0.005(6)

loop_
_atom_type_symbol
_atom_type_description
_atom_type_scat_dispersion_real
_atom_type_scat_dispersion_imag
_atom_type_scat_source
C C 0.0033 0.0016 'International Tables Vol C Tables 4.2.6.8 and 6.1.1.4'
H H 0.0000 0.0000 'International Tables Vol C Tables 4.2.6.8 and 6.1.1.4'
O O 0.0106 0.0060 'International Tables Vol C Tables 4.2.6.8 and 6.1.1.4'
Na Na 0.0362 0.0249 'International Tables Vol C Tables 4.2.6.8 and 6.1.1.4'
S S 0.1246 0.1234 'International Tables Vol C Tables 4.2.6.8 and 6.1.1.4'
Nd Nd -0.1943 3.0179 'International Tables Vol C Tables 4.2.6.8 and 6.1.1.4'
N N 0.0061 0.0033 'International Tables Vol C Tables 4.2.6.8 and 6.1.1.4'

loop_
_geom_angle_atom_site_label_1
_geom_angle_atom_site_label_2
_geom_angle_atom_site_label_3
_geom_angle
_geom_angle_site_symmetry_1
_geom_angle_site_symmetry_3
_geom_angle_publ_flag
N1 Nd S1A 148.72(18) . . ?
N1 Nd S2C 126.33(18) . . ?
S1A Nd S2C 80.98(7) . . ?
N1 Nd S2A 76.78(17) . . ?
S1A Nd S2A 72.23(7) . . ?
S2C Nd S2A 136.48(7) . . ?
N1 Nd S2B 93.01(17) . . ?
S1A Nd S2B 110.71(7) . . ?
S2C Nd S2B 74.63(8) . . ?
S2A Nd S2B 146.91(9) . . ?
N1 Nd S1C 69.68(17) . . ?
S1A Nd S1C 112.85(8) . . ?
S2C Nd S1C 71.30(7) . . ?
S2A Nd S1C 88.10(7) . . ?
S2B Nd S1C 118.12(8) . . ?
N1 Nd S1B 77.37(18) . . ?
S1A Nd S1B 90.69(8) . . ?
S2C Nd S1B 139.62(9) . . ?
S2A Nd S1B 75.41(9) . . ?
S2B Nd S1B 71.64(10) . . ?
S1C Nd S1B 145.78(8) . . ?
N2 Na1 O5 102.2(3) . . ?
N2 Na1 N3 171.8(3) . . ?
O5 Na1 N3 85.7(3) . . ?
N2 Na1 O1 88.1(3) . . ?
O5 Na1 O1 132.6(3) . . ?
N3 Na1 O1 88.0(3) . . ?
N2 Na1 O6 96.3(3) . . ?
O5 Na1 O6 67.0(2) . . ?
N3 Na1 O6 88.6(3) . . ?
O1 Na1 O6 65.9(3) . . ?
N2 Na1 O4 81.5(3) . . ?
O5 Na1 O4 66.9(3) . . ?
N3 Na1 O4 100.1(3) . . ?
O1 Na1 O4 159.8(3) . . ?
O6 Na1 O4 132.2(3) . . ?
N2 Na1 O3 89.8(3) . . ?
O5 Na1 O3 125.8(3) . . ?
N3 Na1 O3 83.8(3) . . ?
O1 Na1 O3 100.0(3) . . ?
O6 Na1 O3 164.3(3) . . ?
O4 Na1 O3 63.0(3) . . ?
N4 Na2 N5 166.1(3) . . ?
N4 Na2 O7 86.8(3) . . ?
N5 Na2 O7 99.7(3) . . ?
N4 Na2 O8 98.7(3) . . ?
N5 Na2 O8 95.2(3) . . ?
O7 Na2 O8 65.0(3) . . ?
N4 Na2 O9 87.9(3) . . ?
N5 Na2 O9 98.0(3) . . ?
O7 Na2 O9 125.5(3) . . ?
O8 Na2 O9 62.4(2) . . ?
N4 Na2 O10 93.0(3) . . ?
N5 Na2 O10 79.6(3) . . ?
O7 Na2 O10 175.8(3) . . ?
O8 Na2 O10 119.2(3) . . ?
O9 Na2 O10 58.6(2) . . ?
N4 Na2 O11 81.0(3) . . ?
N5 Na2 O11 85.1(3) . . ?
O7 Na2 O11 117.4(3) . . ?
O8 Na2 O11 177.5(3) . . ?
O9 Na2 O11 115.1(2) . . ?
O10 Na2 O11 58.5(2) . . ?
N4 Na2 O12 84.6(3) . . ?
N5 Na2 O12 88.3(3) . . ?
O7 Na2 O12 58.7(3) . . ?
O8 Na2 O12 123.3(2) . . ?
O9 Na2 O12 171.2(3) . . ?
O10 Na2 O12 117.1(3) . . ?
O11 Na2 O12 59.1(2) . . ?
N6 Na3 O17 91.7(3) . . ?
N6 Na3 O18 101.3(3) . . ?
O17 Na3 O18 60.8(2) . . ?
N6 Na3 O14 97.5(3) . . ?
O17 Na3 O14 170.8(3) . . ?
O18 Na3 O14 116.0(3) . . ?
N6 Na3 O15 93.4(3) . . ?
O17 Na3 O15 120.4(3) . . ?
O18 Na3 O15 165.3(3) . . ?
O14 Na3 O15 60.2(2) . . ?
N6 Na3 O13 90.4(3) . . ?
O17 Na3 O13 120.7(3) . . ?
O18 Na3 O13 60.8(2) . . ?
O14 Na3 O13 58.5(2) . . ?
O15 Na3 O13 118.6(3) . . ?
N6 Na3 O16 97.3(3) . . ?
O17 Na3 O16 60.5(2) . . ?
O18 Na3 O16 118.4(3) . . ?
O14 Na3 O16 118.9(3) . . ?
O15 Na3 O16 59.9(2) . . ?
O13 Na3 O16 172.3(3) . . ?
C1A S1A Nd 106.0(3) . . ?
C2A S2A Nd 105.3(3) . . ?
C2A S3A C3A 104.3(6) . . ?
C4A S4A C1A 104.3(5) . . ?
C2A C1A S1A 125.7(8) . . ?
C2A C1A S4A 124.5(8) . . ?
S1A C1A S4A 109.7(5) . . ?
C1A C2A S2A 124.1(8) . . ?
C1A C2A S3A 127.9(8) . . ?
S2A C2A S3A 108.0(5) . . ?
C4A C3A S3A 111.6(10) . . ?
C3A C4A S4A 114.8(10) . . ?
C1B S1B Nd 110.4(4) . . ?
C2B S2B Nd 109.3(4) . . ?
C2B S3B C3B 102.7(6) . . ?
C4B S4B C1B 106.6(6) . . ?
C2B C1B S1B 125.6(8) . . ?
C2B C1B S4B 124.6(8) . . ?
S1B C1B S4B 109.7(7) . . ?
C1B C2B S3B 127.6(9) . . ?
C1B C2B S2B 122.3(7) . . ?
S3B C2B S2B 110.1(7) . . ?
C4B C3B S3B 116.3(9) . . ?
C3B C4B S4B 112.7(9) . . ?
C1C S1C Nd 108.4(3) . . ?
C2C S2C Nd 109.3(3) . . ?
C2C S3C C3C 103.5(5) . . ?
C1C S4C C4C 105.8(5) . . ?
C2C C1C S1C 124.5(9) . . ?
C2C C1C S4C 127.2(8) . . ?
S1C C1C S4C 108.2(5) . . ?
C1C C2C S3C 125.6(9) . . ?
C1C C2C S2C 123.8(9) . . ?
S3C C2C S2C 110.6(5) . . ?
C4C C3C S3C 112.3(8) . . ?
C3C C4C S4C 112.6(8) . . ?
C1 N1 C5 115.3(8) . . ?
C1 N1 Nd 116.5(6) . . ?
C5 N1 Nd 127.4(6) . . ?
C18 N2 C22 117.0(10) . . ?
C18 N2 Na1 118.7(7) . . ?
C22 N2 Na1 124.0(7) . . ?
C23 N3 C27 115.5(9) . . ?
C23 N3 Na1 119.5(6) . . ?
C27 N3 Na1 125.0(7) . . ?
C40 N4 C44 117.5(9) . . ?
C40 N4 Na2 121.9(7) . . ?
C44 N4 Na2 120.4(6) . . ?
C45 N5 C49 115.2(9) . . ?
C45 N5 Na2 117.5(6) . . ?
C49 N5 Na2 127.3(7) . . ?
C62 N6 C66 115.9(10) . . ?
C62 N6 Na3 118.7(7) . . ?
C66 N6 Na3 123.5(7) . . ?
C6 O1 C17 111.4(8) . . ?
C6 O1 Na1 123.4(6) . . ?
C17 O1 Na1 116.9(6) . . ?
C7 O2 C8 110.5(10) . . ?
C9 O3 C10 107.3(9) . . ?
C9 O3 Na1 121.9(8) . . ?
C10 O3 Na1 100.5(7) . . ?
C12 O4 C11 114.1(9) . . ?
C12 O4 Na1 111.9(7) . . ?
C11 O4 Na1 120.7(7) . . ?
C14 O5 C13 114.8(8) . . ?
C14 O5 Na1 115.7(6) . . ?
C13 O5 Na1 114.2(6) . . ?
C15 O6 C16 115.4(8) . . ?
C15 O6 Na1 110.0(6) . . ?
C16 O6 Na1 110.0(6) . . ?
C39 O7 C28 110.5(8) . . ?
C39 O7 Na2 129.2(7) . . ?
C28 O7 Na2 115.2(6) . . ?
C30 O8 C29 112.5(8) . . ?
C30 O8 Na2 117.0(6) . . ?
C29 O8 Na2 117.3(6) . . ?
C32 O9 C31 111.1(8) . . ?
C32 O9 Na2 118.3(7) . . ?
C31 O9 Na2 109.5(5) . . ?
C33 O10 C34 113.3(9) . . ?
C33 O10 Na2 116.3(6) . . ?
C34 O10 Na2 118.7(6) . . ?
C36 O11 C35 111.8(9) . . ?
C36 O11 Na2 112.6(6) . . ?
C35 O11 Na2 111.6(6) . . ?
C37 O12 C38 110.9(9) . . ?
C37 O12 Na2 110.6(7) . . ?
C38 O12 Na2 105.2(6) . . ?
C61 O13 C50 109.9(8) . . ?
C61 O13 Na3 116.2(6) . . ?
C50 O13 Na3 120.0(6) . . ?
C51 O14 C52 110.3(9) . . ?
C51 O14 Na3 117.6(6) . . ?
C52 O14 Na3 118.8(6) . . ?
C53 O15 C54 110.1(9) . . ?
C53 O15 Na3 115.9(6) . . ?
C54 O15 Na3 118.2(6) . . ?
C55 O16 C56 112.1(9) . . ?
C55 O16 Na3 112.9(7) . . ?
C56 O16 Na3 109.5(6) . . ?
C58 O17 C57 110.3(8) . . ?
C58 O17 Na3 118.7(5) . . ?
C57 O17 Na3 119.8(6) . . ?
C59 O18 C60 108.8(8) . . ?
C59 O18 Na3 116.6(6) . . ?
C60 O18 Na3 114.8(7) . . ?
N1 C1 C2 124.9(9) . . ?
C1 C2 C3 118.9(10) . . ?
C4 C3 C2 117.5(10) . . ?
C3 C4 C5 120.5(10) . . ?
N1 C5 C4 122.7(9) . . ?
O1 C6 C7 107.9(9) . . ?
O2 C7 C6 106.1(9) . . ?
O2 C8 C9 113.1(12) . . ?
O3 C9 C8 109.2(11) . . ?
O3 C10 C11 106.9(10) . . ?
O4 C11 C10 113.4(12) . . ?
O4 C12 C13 108.2(9) . . ?
O5 C13 C12 110.8(9) . . ?
O5 C14 C15 105.9(9) . . ?
O6 C15 C14 112.5(10) . . ?
O6 C16 C17 108.3(8) . . ?
O1 C17 C16 109.1(8) . . ?
N2 C18 C19 125.4(11) . . ?
C20 C19 C18 116.5(10) . . ?
C19 C20 C21 118.7(10) . . ?
C22 C21 C20 120.3(11) . . ?
C21 C22 N2 122.0(12) . . ?
N3 C23 C24 125.8(10) . . ?
C23 C24 C25 118.4(10) . . ?
C26 C25 C24 118.0(10) . . ?
C25 C26 C27 119.0(9) . . ?
N3 C27 C26 123.2(10) . . ?
O7 C28 C29 108.8(8) . . ?
O8 C29 C28 108.9(8) . . ?
O8 C30 C31 109.4(9) . . ?
O9 C31 C30 108.6(9) . . ?
O9 C32 C33 107.3(9) . . ?
O10 C33 C32 109.7(9) . . ?
O10 C34 C35 109.0(9) . . ?
O11 C35 C34 108.2(9) . . ?
O11 C36 C37 108.7(10) . . ?
O12 C37 C36 106.0(10) . . ?
O12 C38 C39 105.9(10) . . ?
O7 C39 C38 107.2(9) . . ?
N4 C40 C41 123.6(10) . . ?
C40 C41 C42 117.9(11) . . ?
C43 C42 C41 118.4(11) . . ?
C42 C43 C44 118.1(11) . . ?
N4 C44 C43 124.3(10) . . ?
N5 C45 C46 123.2(10) . . ?
C45 C46 C47 119.8(10) . . ?
C48 C47 C46 117.1(9) . . ?
C49 C48 C47 118.9(10) . . ?
N5 C49 C48 125.6(10) . . ?
O13 C50 C51 108.5(9) . . ?
O14 C51 C50 107.5(8) . . ?
O14 C52 C53 106.3(9) . . ?
O15 C53 C52 108.2(10) . . ?
O15 C54 C55 108.5(10) . . ?
O16 C55 C54 105.0(9) . . ?
C57 C56 O16 107.6(9) . . ?
O17 C57 C56 107.7(10) . . ?
O17 C58 C59 107.8(8) . . ?
O18 C59 C58 108.3(9) . . ?
O18 C60 C61 107.7(9) . . ?
O13 C61 C60 106.1(9) . . ?
N6 C62 C63 123.8(10) . . ?
C64 C63 C62 119.6(11) . . ?
C63 C64 C65 117.1(10) . . ?
C66 C65 C64 118.4(10) . . ?
N6 C66 C65 125.2(11) . . ?
C67 N7 C71 115.6(12) . . ?
N7 C67 C68 124.3(13) . . ?
C67 C68 C69 117.0(12) . . ?
C70 C69 C68 120.0(12) . . ?
C69 C70 C71 119.7(13) . . ?
C70 C71 N7 123.1(12) . . ?
C72 N8 C76 116.1(12) . . ?
N8 C72 C73 123.7(12) . . ?
C72 C73 C74 119.6(13) . . ?
C73 C74 C75 119.3(13) . . ?
C76 C75 C74 117.2(12) . . ?
C75 C76 N8 124.1(13) . . ?
C77 N9 C81 120.0 . . ?
N9 C77 C78 120.0 . . ?
C79 C78 C77 120.0 . . ?
C80 C79 C78 120.0 . . ?
C81 C80 C79 120.0 . . ?
C80 C81 N9 120.0 . . ?

loop_
_geom_bond_atom_site_label_1
_geom_bond_atom_site_label_2
_geom_bond_distance
_geom_bond_site_symmetry_2
_geom_bond_publ_flag
Nd N1 2.658(7) . ?
Nd S1A 2.817(2) . ?
Nd S2C 2.853(3) . ?
Nd S2A 2.861(2) . ?
Nd S2B 2.869(2) . ?
Nd S1C 2.870(3) . ?
Nd S1B 2.872(3) . ?
Na1 N2 2.465(9) . ?
Na1 O5 2.476(8) . ?
Na1 N3 2.495(9) . ?
Na1 O1 2.497(8) . ?
Na1 O6 2.511(8) . ?
Na1 O4 2.547(9) . ?
Na1 O3 2.962(9) . ?
Na2 N4 2.475(9) . ?
Na2 N5 2.487(9) . ?
Na2 O7 2.535(8) . ?
Na2 O8 2.574(8) . ?
Na2 O9 2.804(8) . ?
Na2 O10 2.835(8) . ?
Na2 O11 2.874(8) . ?
Na2 O12 2.933(9) . ?
Na3 N6 2.375(9) . ?
Na3 O17 2.686(8) . ?
Na3 O18 2.689(9) . ?
Na3 O14 2.711(8) . ?
Na3 O15 2.729(9) . ?
Na3 O13 2.754(9) . ?
Na3 O16 2.803(9) . ?
S1A C1A 1.727(10) . ?
S2A C2A 1.748(10) . ?
S3A C2A 1.759(10) . ?
S3A C3A 1.799(14) . ?
S4A C4A 1.774(13) . ?
S4A C1A 1.800(10) . ?
C1A C2A 1.357(13) . ?
C3A C4A 1.504(9) . ?
S1B C1B 1.709(11) . ?
S2B C2B 1.797(12) . ?
S3B C2B 1.751(10) . ?
S3B C3B 1.861(13) . ?
S4B C4B 1.770(13) . ?
S4B C1B 1.776(11) . ?
C1B C2B 1.400(16) . ?
C3B C4B 1.459(17) . ?
S1C C1C 1.759(10) . ?
S2C C2C 1.766(11) . ?
S3C C2C 1.754(11) . ?
S3C C3C 1.808(12) . ?
S4C C1C 1.777(10) . ?
S4C C4C 1.813(11) . ?
C1C C2C 1.353(13) . ?
C3C C4C 1.518(15) . ?
N1 C1 1.342(12) . ?
N1 C5 1.341(12) . ?
N2 C18 1.307(13) . ?
N2 C22 1.366(16) . ?
N3 C23 1.321(12) . ?
N3 C27 1.350(13) . ?
N4 C40 1.308(12) . ?
N4 C44 1.315(12) . ?
N5 C45 1.325(12) . ?
N5 C49 1.339(12) . ?
N6 C62 1.348(14) . ?
N6 C66 1.346(13) . ?
O1 C6 1.421(12) . ?
O1 C17 1.445(13) . ?
O2 C7 1.394(13) . ?
O2 C8 1.401(16) . ?
O3 C9 1.395(14) . ?
O3 C10 1.489(15) . ?
O4 C12 1.401(13) . ?
O4 C11 1.432(15) . ?
O5 C14 1.392(13) . ?
O5 C13 1.392(11) . ?
O6 C15 1.405(12) . ?
O6 C16 1.434(11) . ?
O7 C39 1.392(12) . ?
O7 C28 1.453(13) . ?
O8 C30 1.413(12) . ?
O8 C29 1.425(12) . ?
O9 C32 1.402(12) . ?
O9 C31 1.411(12) . ?
O10 C33 1.401(12) . ?
O10 C34 1.426(13) . ?
O11 C36 1.395(13) . ?
O11 C35 1.433(12) . ?
O12 C37 1.418(14) . ?
O12 C38 1.453(13) . ?
O13 C61 1.418(12) . ?
O13 C50 1.419(12) . ?
O14 C51 1.416(12) . ?
O14 C52 1.447(14) . ?
O15 C53 1.399(12) . ?
O15 C54 1.426(13) . ?
O16 C55 1.438(13) . ?
O16 C56 1.465(12) . ?
O17 C58 1.420(11) . ?
O17 C57 1.444(13) . ?
O18 C59 1.419(12) . ?
O18 C60 1.450(14) . ?
C1 C2 1.368(13) . ?
C2 C3 1.386(14) . ?
C3 C4 1.349(14) . ?
C4 C5 1.395(14) . ?
C6 C7 1.556(17) . ?
C8 C9 1.503(9) . ?
C10 C11 1.49(2) . ?
C12 C13 1.500(16) . ?
C14 C15 1.478(16) . ?
C16 C17 1.466(14) . ?
C18 C19 1.408(13) . ?
C19 C20 1.385(14) . ?
C20 C21 1.387(15) . ?
C21 C22 1.364(15) . ?
C23 C24 1.358(13) . ?
C24 C25 1.383(14) . ?
C25 C26 1.379(14) . ?
C26 C27 1.382(14) . ?
C28 C29 1.509(15) . ?
C30 C31 1.462(14) . ?
C32 C33 1.514(15) . ?
C34 C35 1.474(16) . ?
C36 C37 1.505(17) . ?
C38 C39 1.515(17) . ?
C40 C41 1.382(13) . ?
C41 C42 1.400(16) . ?
C42 C43 1.365(15) . ?
C43 C44 1.379(14) . ?
C45 C46 1.378(14) . ?
C46 C47 1.392(14) . ?
C47 C48 1.359(14) . ?
C48 C49 1.358(13) . ?
C50 C51 1.467(14) . ?
C52 C53 1.516(17) . ?
C54 C55 1.507(16) . ?
C56 C57 1.452(16) . ?
C58 C59 1.498(9) . ?
C60 C61 1.491(9) . ?
C62 C63 1.393(15) . ?
C63 C64 1.392(14) . ?
C64 C65 1.422(16) . ?
C65 C66 1.376(16) . ?
N7 C67 1.346(17) . ?
N7 C71 1.377(17) . ?
C67 C68 1.388(17) . ?
C68 C69 1.409(17) . ?
C69 C70 1.341(16) . ?
C70 C71 1.371(17) . ?
N8 C72 1.335(15) . ?
N8 C76 1.356(17) . ?
C72 C73 1.339(16) . ?
C73 C74 1.351(17) . ?
C74 C75 1.398(18) . ?
C75 C76 1.347(18) . ?
N9 C77 1.3900 . ?
N9 C81 1.3900 . ?
C77 C78 1.3900 . ?
C78 C79 1.3900 . ?
C79 C80 1.3900 . ?
C80 C81 1.3900 . ?
